data_7104832
loop_
_publ_author_name
'Murugavel, Ramaswamy'
'Sathiyendiran, Malaichamy'
'Pothiraja, Ramasamy'
'Butcher, Ray J.'

_publ_section_title
;
 O--H Bond elongation in co-ordinated water through intramolecular
 P=O&#x22EF;H--O bonding. 'Snap-shots' in phosphate ester hydrolysis
;
_journal_coden_ASTM CHCOFS
_journal_issue 20
_journal_name_full
;
 Chemical Communications (Cambridge, United Kingdom)
;
_journal_page_first 2546
_journal_page_last 2547
_journal_paper_doi 10.1039/b306038a
_journal_year 2003
_chemical_formula_sum 'C28 H46 Cu N2 O9 P2'
_chemical_formula_weight 680.15
_chemical_name_common cu-phenanthroline-dtbp
_space_group_IT_number 14
_symmetry_cell_setting monoclinic
_symmetry_space_group_name_Hall '-P 2yn'
_symmetry_space_group_name_H-M 'P 1 21/n 1'
_atom_sites_solution_hydrogens geom
_atom_sites_solution_primary direct
_atom_sites_solution_secondary difmap
_audit_creation_method SHELXL-97
_cell_angle_alpha 90.00
_cell_angle_beta 95.2700(10)
_cell_angle_gamma 90.00
_cell_formula_units_Z 4
_cell_length_a 10.5402(8)
_cell_length_b 17.5622(12)
_cell_length_c 17.3494(12)
_cell_measurement_temperature 93(2)
_cell_volume 3198.0(4)
_computing_cell_refinement 'Bruker SMART'
_computing_data_collection 'Bruker SMART'
_computing_data_reduction 'Bruker SHELXTL'
_computing_structure_refinement 'SHELXL-97 (Sheldrick, 1997)'
_computing_structure_solution SHELXS-97
_diffrn_ambient_temperature 93(2)
_diffrn_measured_fraction_theta_full 0.935
_diffrn_measured_fraction_theta_max 0.935
_diffrn_measurement_method 'phi and omega scans'
_diffrn_radiation_monochromator graphite
_diffrn_radiation_source 'fine-focus sealed tube'
_diffrn_radiation_type MoK\a
_diffrn_radiation_wavelength 0.71073
_diffrn_reflns_av_R_equivalents 0.0505
_diffrn_reflns_av_sigmaI/netI 0.0450
_diffrn_reflns_limit_h_max 13
_diffrn_reflns_limit_h_min -14
_diffrn_reflns_limit_k_max 23
_diffrn_reflns_limit_k_min -23
_diffrn_reflns_limit_l_max 22
_diffrn_reflns_limit_l_min -23
_diffrn_reflns_number 24146
_diffrn_reflns_theta_full 29.06
_diffrn_reflns_theta_max 29.06
_diffrn_reflns_theta_min 2.18
_exptl_absorpt_coefficient_mu 0.836
_exptl_absorpt_correction_T_max 0
_exptl_absorpt_correction_T_min 0
_exptl_absorpt_correction_type multi-scan
_exptl_crystal_colour blue
_exptl_crystal_density_diffrn 1.413
_exptl_crystal_density_method 'not measured'
_exptl_crystal_description plate
_exptl_crystal_F_000 1436
_exptl_crystal_size_max 0.2
_exptl_crystal_size_mid 0.2
_exptl_crystal_size_min 0.06
_refine_diff_density_max 0.687
_refine_diff_density_min -0.509
_refine_diff_density_rms 0.085
_refine_ls_extinction_method none
_refine_ls_goodness_of_fit_ref 1.192
_refine_ls_hydrogen_treatment mixed
_refine_ls_matrix_type full
_refine_ls_number_parameters 394
_refine_ls_number_reflns 7993
_refine_ls_number_restraints 0
_refine_ls_restrained_S_all 1.192
_refine_ls_R_factor_all 0.0676
_refine_ls_R_factor_gt 0.0526
_refine_ls_shift/su_max 0.001
_refine_ls_shift/su_mean 0.000
_refine_ls_structure_factor_coef Fsqd
_refine_ls_weighting_details 'calc w=1/[\s^2^(Fo^2^)+(0.0255P)^2^+5.3986P] where P=(Fo^2^+2Fc^2^)/3'
_refine_ls_weighting_scheme calc
_refine_ls_wR_factor_gt 0.1015
_refine_ls_wR_factor_ref 0.1060
_reflns_number_gt 6736
_reflns_number_total 7993
_reflns_threshold_expression >2sigma(I)
_cod_data_source_file b306038a.txt
_cod_data_source_block 93K_structure_of_2
_cod_depositor_comments
;
The following automatic conversions were performed:
'_symmetry_cell_setting' value 'Monoclinic' changed to 'monoclinic'
according to '/home/saulius/struct/CIF-dictionaries/cif_core.dic'
dictionary named 'cif_core.dic' version 2.4.1 from 2010-06-29.

Automatic conversion script
Id: cif_fix_enum 1527 2010-12-29 10:47:43Z saulius 

The following automatic conversions were performed:

'_exptl_absorpt_correction_type' tag value 'multi-scans' was replaced
with 'multi-scan' value.

Automatic conversion script
Id: cif_fix_values 1646 2011-03-28 12:23:43Z adriana 
;
_cod_original_sg_symbol_H-M P2(1)/n
_cod_database_code 7104832

loop_
_symmetry_equiv_pos_as_xyz
'x, y, z'
'-x+1/2, y+1/2, -z+1/2'
'-x, -y, -z'
'x-1/2, -y-1/2, z-1/2'

loop_
_atom_site_label
_atom_site_type_symbol
_atom_site_fract_x
_atom_site_fract_y
_atom_site_fract_z
_atom_site_U_iso_or_equiv
_atom_site_adp_type
_atom_site_occupancy
_atom_site_symmetry_multiplicity
_atom_site_calc_flag
_atom_site_refinement_flags
_atom_site_disorder_assembly
_atom_site_disorder_group
Cu1 Cu 0.77521(3) 0.887340(17) 0.573281(17) 0.01021(8) Uani 1 1 d . . .
P1 P 0.95421(6) 0.75899(4) 0.50259(4) 0.01098(13) Uani 1 1 d . . .
P2 P 0.89883(6) 0.91631(4) 0.74217(4) 0.01099(13) Uani 1 1 d . . .
O1 O 0.83625(16) 0.77530(10) 0.54230(10) 0.0123(4) Uani 1 1 d . . .
O2 O 1.01852(17) 0.82678(10) 0.47059(10) 0.0149(4) Uani 1 1 d . . .
O3 O 0.92654(17) 0.69474(11) 0.43833(10) 0.0151(4) Uani 1 1 d . . .
O4 O 1.06313(16) 0.71896(10) 0.55866(10) 0.0139(4) Uani 1 1 d . . .
O5 O 0.79120(17) 0.88558(11) 0.68678(10) 0.0139(4) Uani 1 1 d . . .
O6 O 1.02920(17) 0.91590(10) 0.71507(10) 0.0142(4) Uani 1 1 d . . .
O7 O 0.85309(17) 1.00034(10) 0.76075(10) 0.0135(4) Uani 1 1 d . . .
O8 O 0.90549(17) 0.87083(10) 0.82118(10) 0.0136(4) Uani 1 1 d . . .
O9 O 0.94769(18) 0.93031(11) 0.56559(12) 0.0143(4) Uani 1 1 d . . .
N1 N 0.5887(2) 0.86207(12) 0.57228(12) 0.0121(4) Uani 1 1 d . . .
N2 N 0.7124(2) 0.93286(12) 0.46789(12) 0.0122(4) Uani 1 1 d . . .
C1 C 0.5305(3) 0.82549(14) 0.62590(16) 0.0153(5) Uani 1 1 d . . .
H1 H 0.5796 0.8085 0.6713 0.018 Uiso 1 1 calc R . .
C2 C 0.3989(3) 0.81090(16) 0.61791(17) 0.0183(5) Uani 1 1 d . . .
H2 H 0.3607 0.7836 0.6570 0.022 Uiso 1 1 calc R . .
C3 C 0.3253(3) 0.83634(16) 0.55317(16) 0.0184(6) Uani 1 1 d . . .
H3 H 0.2362 0.8269 0.5473 0.022 Uiso 1 1 calc R . .
C4 C 0.3843(2) 0.87635(14) 0.49619(15) 0.0137(5) Uani 1 1 d . . .
C5 C 0.5170(2) 0.88684(14) 0.50815(14) 0.0120(5) Uani 1 1 d . . .
C6 C 0.5837(2) 0.92563(13) 0.45176(14) 0.0117(5) Uani 1 1 d . . .
C7 C 0.5168(2) 0.95436(14) 0.38410(15) 0.0144(5) Uani 1 1 d . . .
C8 C 0.3803(3) 0.94435(15) 0.37360(16) 0.0175(5) Uani 1 1 d . . .
H8 H 0.3338 0.9641 0.3285 0.021 Uiso 1 1 calc R . .
C9 C 0.3178(3) 0.90724(15) 0.42697(16) 0.0179(6) Uani 1 1 d . . .
H9 H 0.2280 0.9014 0.4186 0.021 Uiso 1 1 calc R . .
C10 C 0.5889(3) 0.99144(15) 0.33118(15) 0.0169(5) Uani 1 1 d . . .
H10 H 0.5482 1.0115 0.2844 0.020 Uiso 1 1 calc R . .
C11 C 0.7187(3) 0.99868(15) 0.34734(16) 0.0172(5) Uani 1 1 d . . .
H11 H 0.7680 1.0241 0.3120 0.021 Uiso 1 1 calc R . .
C12 C 0.7778(3) 0.96812(14) 0.41676(15) 0.0144(5) Uani 1 1 d . . .
H12 H 0.8675 0.9730 0.4272 0.017 Uiso 1 1 calc R . .
C13 C 0.8066(2) 0.68528(16) 0.38861(15) 0.0170(5) Uani 1 1 d . . .
C14 C 0.7087(3) 0.64651(18) 0.43416(18) 0.0251(6) Uani 1 1 d . . .
H14A H 0.6924 0.6781 0.4787 0.038 Uiso 1 1 calc R . .
H14B H 0.7412 0.5968 0.4523 0.038 Uiso 1 1 calc R . .
H14C H 0.6293 0.6396 0.4009 0.038 Uiso 1 1 calc R . .
C15 C 0.7578(3) 0.76147(18) 0.35702(18) 0.0290(7) Uani 1 1 d . . .
H15A H 0.8255 0.7874 0.3321 0.043 Uiso 1 1 calc R . .
H15B H 0.7320 0.7929 0.3995 0.043 Uiso 1 1 calc R . .
H15C H 0.6845 0.7532 0.3190 0.043 Uiso 1 1 calc R . .
C16 C 0.8423(3) 0.6338(2) 0.32384(18) 0.0310(7) Uani 1 1 d . . .
H16A H 0.9073 0.6588 0.2958 0.047 Uiso 1 1 calc R . .
H16B H 0.7667 0.6236 0.2882 0.047 Uiso 1 1 calc R . .
H16C H 0.8761 0.5857 0.3457 0.047 Uiso 1 1 calc R . .
C17 C 1.0461(3) 0.66231(15) 0.61888(16) 0.0168(5) Uani 1 1 d . . .
C18 C 0.9841(3) 0.70019(17) 0.68463(16) 0.0230(6) Uani 1 1 d . . .
H18A H 1.0328 0.7457 0.7016 0.034 Uiso 1 1 calc R . .
H18B H 0.9830 0.6645 0.7280 0.034 Uiso 1 1 calc R . .
H18C H 0.8966 0.7148 0.6667 0.034 Uiso 1 1 calc R . .
C19 C 1.1811(3) 0.6374(2) 0.6453(2) 0.0311(8) Uani 1 1 d . . .
H19A H 1.2303 0.6813 0.6661 0.047 Uiso 1 1 calc R . .
H19B H 1.2213 0.6163 0.6012 0.047 Uiso 1 1 calc R . .
H19C H 1.1789 0.5984 0.6856 0.047 Uiso 1 1 calc R . .
C20 C 0.9700(3) 0.59460(16) 0.58507(18) 0.0232(6) Uani 1 1 d . . .
H20A H 0.8837 0.6112 0.5668 0.035 Uiso 1 1 calc R . .
H20B H 0.9655 0.5555 0.6250 0.035 Uiso 1 1 calc R . .
H20C H 1.0118 0.5735 0.5416 0.035 Uiso 1 1 calc R . .
C21 C 0.9321(3) 1.06137(14) 0.79809(15) 0.0149(5) Uani 1 1 d . . .
C22 C 1.0047(3) 1.09976(16) 0.73747(16) 0.0200(6) Uiso 1 1 d . . .
H22A H 0.9444 1.1188 0.6955 0.030 Uiso 1 1 calc R . .
H22B H 1.0625 1.0629 0.7166 0.030 Uiso 1 1 calc R . .
H22C H 1.0541 1.1424 0.7610 0.030 Uiso 1 1 calc R . .
C23 C 1.0219(3) 1.03082(17) 0.86498(17) 0.0232(6) Uani 1 1 d . . .
H23A H 1.0857 0.9976 0.8446 0.035 Uiso 1 1 calc R . .
H23B H 0.9730 1.0017 0.9003 0.035 Uiso 1 1 calc R . .
H23C H 1.0647 1.0735 0.8930 0.035 Uiso 1 1 calc R . .
C24 C 0.8358(3) 1.11556(17) 0.8279(2) 0.0297(7) Uani 1 1 d . . .
H24A H 0.7883 1.0893 0.8659 0.044 Uiso 1 1 calc R . .
H24B H 0.7766 1.1329 0.7846 0.044 Uiso 1 1 calc R . .
H24C H 0.8803 1.1595 0.8523 0.044 Uiso 1 1 calc R . .
C25 C 0.7985(3) 0.84504(15) 0.86380(15) 0.0153(5) Uani 1 1 d . . .
C26 C 0.6927(3) 0.90393(16) 0.86201(18) 0.0223(6) Uani 1 1 d . . .
H26A H 0.6572 0.9120 0.8084 0.033 Uiso 1 1 calc R . .
H26B H 0.7272 0.9520 0.8836 0.033 Uiso 1 1 calc R . .
H26C H 0.6255 0.8858 0.8929 0.033 Uiso 1 1 calc R . .
C27 C 0.7509(3) 0.76982(16) 0.82920(17) 0.0235(6) Uani 1 1 d . . .
H27A H 0.7162 0.7778 0.7755 0.035 Uiso 1 1 calc R . .
H27B H 0.6841 0.7496 0.8592 0.035 Uiso 1 1 calc R . .
H27C H 0.8217 0.7335 0.8306 0.035 Uiso 1 1 calc R . .
C28 C 0.8584(3) 0.83383(18) 0.94634(16) 0.0237(6) Uani 1 1 d . . .
H28A H 0.8916 0.8826 0.9669 0.036 Uiso 1 1 calc R . .
H28B H 0.9282 0.7970 0.9464 0.036 Uiso 1 1 calc R . .
H28C H 0.7939 0.8148 0.9787 0.036 Uiso 1 1 calc R . .
H9A H 0.988(4) 0.899(2) 0.534(2) 0.036(10) Uiso 1 1 d . . .
H9B H 0.979(4) 0.927(2) 0.608(2) 0.041(12) Uiso 1 1 d . . .

loop_
_atom_site_aniso_label
_atom_site_aniso_U_11
_atom_site_aniso_U_22
_atom_site_aniso_U_33
_atom_site_aniso_U_23
_atom_site_aniso_U_13
_atom_site_aniso_U_12
Cu1 0.00630(14) 0.01194(14) 0.01176(14) 0.00061(11) -0.00264(10) -0.00155(12)
P1 0.0070(3) 0.0130(3) 0.0124(3) -0.0005(2) -0.0021(2) -0.0009(2)
P2 0.0084(3) 0.0124(3) 0.0116(3) 0.0006(2) -0.0026(2) -0.0006(2)
O1 0.0087(8) 0.0134(8) 0.0145(8) -0.0013(7) -0.0011(7) -0.0005(7)
O2 0.0104(9) 0.0171(9) 0.0168(9) 0.0017(7) -0.0006(7) -0.0023(7)
O3 0.0090(8) 0.0193(9) 0.0160(9) -0.0058(7) -0.0036(7) -0.0001(7)
O4 0.0071(8) 0.0171(9) 0.0168(9) 0.0033(7) -0.0037(7) -0.0016(7)
O5 0.0107(8) 0.0189(9) 0.0117(8) -0.0010(7) -0.0021(7) -0.0055(7)
O6 0.0104(9) 0.0166(9) 0.0153(9) 0.0002(7) -0.0011(7) 0.0000(7)
O7 0.0081(8) 0.0117(8) 0.0197(9) -0.0009(7) -0.0038(7) 0.0001(7)
O8 0.0120(9) 0.0154(9) 0.0131(8) 0.0030(7) -0.0010(7) 0.0004(7)
O9 0.0110(9) 0.0164(9) 0.0151(9) 0.0008(7) -0.0014(8) -0.0024(7)
N1 0.0104(10) 0.0094(9) 0.0162(10) -0.0012(8) -0.0008(8) -0.0001(8)
N2 0.0095(10) 0.0112(10) 0.0153(10) -0.0005(8) -0.0016(8) 0.0017(8)
C1 0.0133(12) 0.0131(12) 0.0190(13) -0.0006(10) -0.0019(10) -0.0016(10)
C2 0.0133(13) 0.0171(13) 0.0247(14) -0.0008(10) 0.0037(11) -0.0049(10)
C3 0.0093(12) 0.0181(13) 0.0274(15) -0.0070(11) -0.0013(11) -0.0025(10)
C4 0.0091(11) 0.0113(12) 0.0202(13) -0.0065(9) -0.0018(10) 0.0007(9)
C5 0.0097(11) 0.0112(11) 0.0144(11) -0.0034(9) -0.0027(9) -0.0001(9)
C6 0.0108(12) 0.0080(11) 0.0157(12) -0.0034(9) -0.0024(9) 0.0026(9)
C7 0.0126(12) 0.0137(12) 0.0161(12) -0.0041(9) -0.0037(10) 0.0034(10)
C8 0.0160(13) 0.0152(12) 0.0195(13) -0.0052(10) -0.0074(10) 0.0033(10)
C9 0.0114(12) 0.0159(12) 0.0248(14) -0.0095(10) -0.0065(11) 0.0024(10)
C10 0.0216(14) 0.0150(12) 0.0131(12) -0.0006(9) -0.0036(10) 0.0042(11)
C11 0.0188(13) 0.0171(12) 0.0157(12) 0.0005(10) 0.0016(10) 0.0020(11)
C12 0.0118(12) 0.0141(12) 0.0170(12) -0.0018(9) 0.0004(10) -0.0005(10)
C13 0.0095(12) 0.0231(14) 0.0171(13) -0.0066(10) -0.0064(10) -0.0010(10)
C14 0.0153(14) 0.0322(16) 0.0266(15) -0.0059(12) -0.0045(12) -0.0064(12)
C15 0.0311(17) 0.0269(16) 0.0260(15) 0.0027(12) -0.0139(13) 0.0013(13)
C16 0.0234(16) 0.0441(19) 0.0238(15) -0.0157(14) -0.0071(13) 0.0024(14)
C17 0.0115(12) 0.0169(12) 0.0213(13) 0.0072(10) -0.0034(10) -0.0003(10)
C18 0.0247(15) 0.0262(15) 0.0175(13) 0.0027(11) -0.0008(11) -0.0033(12)
C19 0.0125(14) 0.0408(18) 0.0386(18) 0.0236(15) -0.0058(13) 0.0010(13)
C20 0.0236(15) 0.0161(13) 0.0296(15) 0.0024(11) 0.0008(12) -0.0051(11)
C21 0.0138(12) 0.0113(11) 0.0191(12) -0.0027(9) -0.0009(10) -0.0041(10)
C23 0.0241(15) 0.0224(14) 0.0211(14) 0.0008(11) -0.0082(12) -0.0088(12)
C24 0.0253(16) 0.0177(14) 0.048(2) -0.0085(13) 0.0121(14) -0.0031(13)
C25 0.0137(12) 0.0157(12) 0.0167(12) 0.0036(10) 0.0017(10) -0.0022(10)
C26 0.0149(13) 0.0192(14) 0.0337(16) 0.0039(11) 0.0074(12) 0.0009(11)
C27 0.0269(16) 0.0166(13) 0.0264(15) 0.0023(11) -0.0005(12) -0.0068(12)
C28 0.0239(15) 0.0304(16) 0.0165(13) 0.0065(11) -0.0003(11) -0.0069(13)

loop_
_atom_type_symbol
_atom_type_description
_atom_type_scat_dispersion_real
_atom_type_scat_dispersion_imag
_atom_type_scat_source
C C 0.0033 0.0016 'International Tables Vol C Tables 4.2.6.8 and 6.1.1.4'
H H 0.0000 0.0000 'International Tables Vol C Tables 4.2.6.8 and 6.1.1.4'
N N 0.0061 0.0033 'International Tables Vol C Tables 4.2.6.8 and 6.1.1.4'
O O 0.0106 0.0060 'International Tables Vol C Tables 4.2.6.8 and 6.1.1.4'
P P 0.1023 0.0942 'International Tables Vol C Tables 4.2.6.8 and 6.1.1.4'
Cu Cu 0.3201 1.2651 'International Tables Vol C Tables 4.2.6.8 and 6.1.1.4'

loop_
_geom_angle_atom_site_label_1
_geom_angle_atom_site_label_2
_geom_angle_atom_site_label_3
_geom_angle
_geom_angle_site_symmetry_1
_geom_angle_site_symmetry_3
_geom_angle_publ_flag
O5 Cu1 O9 94.52(8) . . ?
O5 Cu1 N1 89.94(8) . . ?
O9 Cu1 N1 169.41(8) . . ?
O5 Cu1 N2 153.27(8) . . ?
O9 Cu1 N2 90.82(8) . . ?
N1 Cu1 N2 80.99(9) . . ?
O5 Cu1 O1 103.66(7) . . ?
O9 Cu1 O1 91.95(7) . . ?
N1 Cu1 O1 96.33(8) . . ?
N2 Cu1 O1 102.31(8) . . ?
O2 P1 O1 116.03(11) . . ?
O2 P1 O3 111.25(11) . . ?
O1 P1 O3 110.46(10) . . ?
O2 P1 O4 104.50(10) . . ?
O1 P1 O4 112.53(10) . . ?
O3 P1 O4 100.92(10) . . ?
O6 P2 O5 117.09(11) . . ?
O6 P2 O8 107.55(10) . . ?
O5 P2 O8 109.89(10) . . ?
O6 P2 O7 111.85(10) . . ?
O5 P2 O7 103.58(10) . . ?
O8 P2 O7 106.38(10) . . ?
P1 O1 Cu1 124.55(10) . . ?
C13 O3 P1 125.55(16) . . ?
C17 O4 P1 127.19(16) . . ?
P2 O5 Cu1 128.37(11) . . ?
C21 O7 P2 126.45(16) . . ?
C25 O8 P2 127.87(16) . . ?
Cu1 O9 H9A 107(2) . . ?
Cu1 O9 H9B 103(3) . . ?
H9A O9 H9B 109(4) . . ?
C1 N1 C5 118.1(2) . . ?
C1 N1 Cu1 127.93(18) . . ?
C5 N1 Cu1 113.93(17) . . ?
C12 N2 C6 118.3(2) . . ?
C12 N2 Cu1 129.37(18) . . ?
C6 N2 Cu1 112.32(17) . . ?
N1 C1 C2 122.4(2) . . ?
N1 C1 H1 118.8 . . ?
C2 C1 H1 118.8 . . ?
C3 C2 C1 119.8(3) . . ?
C3 C2 H2 120.1 . . ?
C1 C2 H2 120.1 . . ?
C2 C3 C4 118.9(2) . . ?
C2 C3 H3 120.5 . . ?
C4 C3 H3 120.5 . . ?
C3 C4 C5 117.4(2) . . ?
C3 C4 C9 124.3(2) . . ?
C5 C4 C9 118.3(2) . . ?
N1 C5 C4 123.3(2) . . ?
N1 C5 C6 116.3(2) . . ?
C4 C5 C6 120.4(2) . . ?
N2 C6 C7 123.4(2) . . ?
N2 C6 C5 116.5(2) . . ?
C7 C6 C5 120.2(2) . . ?
C10 C7 C6 116.9(2) . . ?
C10 C7 C8 124.5(2) . . ?
C6 C7 C8 118.6(2) . . ?
C9 C8 C7 121.0(2) . . ?
C9 C8 H8 119.5 . . ?
C7 C8 H8 119.5 . . ?
C8 C9 C4 121.5(2) . . ?
C8 C9 H9 119.3 . . ?
C4 C9 H9 119.3 . . ?
C11 C10 C7 119.8(2) . . ?
C11 C10 H10 120.1 . . ?
C7 C10 H10 120.1 . . ?
C10 C11 C12 119.5(3) . . ?
C10 C11 H11 120.3 . . ?
C12 C11 H11 120.3 . . ?
N2 C12 C11 122.2(2) . . ?
N2 C12 H12 118.9 . . ?
C11 C12 H12 118.9 . . ?
O3 C13 C16 104.0(2) . . ?
O3 C13 C14 109.5(2) . . ?
C16 C13 C14 110.2(2) . . ?
O3 C13 C15 110.9(2) . . ?
C16 C13 C15 110.9(3) . . ?
C14 C13 C15 111.1(2) . . ?
C13 C14 H14A 109.5 . . ?
C13 C14 H14B 109.5 . . ?
H14A C14 H14B 109.5 . . ?
C13 C14 H14C 109.5 . . ?
H14A C14 H14C 109.5 . . ?
H14B C14 H14C 109.5 . . ?
C13 C15 H15A 109.5 . . ?
C13 C15 H15B 109.5 . . ?
H15A C15 H15B 109.5 . . ?
C13 C15 H15C 109.5 . . ?
H15A C15 H15C 109.5 . . ?
H15B C15 H15C 109.5 . . ?
C13 C16 H16A 109.5 . . ?
C13 C16 H16B 109.5 . . ?
H16A C16 H16B 109.5 . . ?
C13 C16 H16C 109.5 . . ?
H16A C16 H16C 109.5 . . ?
H16B C16 H16C 109.5 . . ?
O4 C17 C19 103.8(2) . . ?
O4 C17 C18 109.1(2) . . ?
C19 C17 C18 110.8(2) . . ?
O4 C17 C20 110.5(2) . . ?
C19 C17 C20 109.7(2) . . ?
C18 C17 C20 112.6(2) . . ?
C17 C18 H18A 109.5 . . ?
C17 C18 H18B 109.5 . . ?
H18A C18 H18B 109.5 . . ?
C17 C18 H18C 109.5 . . ?
H18A C18 H18C 109.5 . . ?
H18B C18 H18C 109.5 . . ?
C17 C19 H19A 109.5 . . ?
C17 C19 H19B 109.5 . . ?
H19A C19 H19B 109.5 . . ?
C17 C19 H19C 109.5 . . ?
H19A C19 H19C 109.5 . . ?
H19B C19 H19C 109.5 . . ?
C17 C20 H20A 109.5 . . ?
C17 C20 H20B 109.5 . . ?
H20A C20 H20B 109.5 . . ?
C17 C20 H20C 109.5 . . ?
H20A C20 H20C 109.5 . . ?
H20B C20 H20C 109.5 . . ?
O7 C21 C22 108.7(2) . . ?
O7 C21 C24 103.8(2) . . ?
C22 C21 C24 110.7(2) . . ?
O7 C21 C23 111.4(2) . . ?
C22 C21 C23 111.5(2) . . ?
C24 C21 C23 110.5(2) . . ?
C21 C22 H22A 109.5 . . ?
C21 C22 H22B 109.5 . . ?
H22A C22 H22B 109.5 . . ?
C21 C22 H22C 109.5 . . ?
H22A C22 H22C 109.5 . . ?
H22B C22 H22C 109.5 . . ?
C21 C23 H23A 109.5 . . ?
C21 C23 H23B 109.5 . . ?
H23A C23 H23B 109.5 . . ?
C21 C23 H23C 109.5 . . ?
H23A C23 H23C 109.5 . . ?
H23B C23 H23C 109.5 . . ?
C21 C24 H24A 109.5 . . ?
C21 C24 H24B 109.5 . . ?
H24A C24 H24B 109.5 . . ?
C21 C24 H24C 109.5 . . ?
H24A C24 H24C 109.5 . . ?
H24B C24 H24C 109.5 . . ?
O8 C25 C27 108.0(2) . . ?
O8 C25 C26 112.0(2) . . ?
C27 C25 C26 111.7(2) . . ?
O8 C25 C28 103.9(2) . . ?
C27 C25 C28 110.6(2) . . ?
C26 C25 C28 110.3(2) . . ?
C25 C26 H26A 109.5 . . ?
C25 C26 H26B 109.5 . . ?
H26A C26 H26B 109.5 . . ?
C25 C26 H26C 109.5 . . ?
H26A C26 H26C 109.5 . . ?
H26B C26 H26C 109.5 . . ?
C25 C27 H27A 109.5 . . ?
C25 C27 H27B 109.5 . . ?
H27A C27 H27B 109.5 . . ?
C25 C27 H27C 109.5 . . ?
H27A C27 H27C 109.5 . . ?
H27B C27 H27C 109.5 . . ?
C25 C28 H28A 109.5 . . ?
C25 C28 H28B 109.5 . . ?
H28A C28 H28B 109.5 . . ?
C25 C28 H28C 109.5 . . ?
H28A C28 H28C 109.5 . . ?
H28B C28 H28C 109.5 . . ?

loop_
_geom_bond_atom_site_label_1
_geom_bond_atom_site_label_2
_geom_bond_distance
_geom_bond_site_symmetry_2
_geom_bond_publ_flag
Cu1 O5 1.9611(17) . ?
Cu1 O9 1.9842(19) . ?
Cu1 N1 2.014(2) . ?
Cu1 N2 2.049(2) . ?
Cu1 O1 2.1537(18) . ?
P1 O2 1.5015(19) . ?
P1 O1 1.5032(19) . ?
P1 O3 1.5943(19) . ?
P1 O4 1.5979(18) . ?
P2 O6 1.4926(19) . ?
P2 O5 1.5170(18) . ?
P2 O8 1.5825(18) . ?
P2 O7 1.5947(19) . ?
O3 C13 1.473(3) . ?
O4 C17 1.466(3) . ?
O7 C21 1.471(3) . ?
O8 C25 1.475(3) . ?
O9 H9A 0.92(4) . ?
O9 H9B 0.78(4) . ?
N1 C1 1.326(3) . ?
N1 C5 1.358(3) . ?
N2 C12 1.326(3) . ?
N2 C6 1.366(3) . ?
C1 C2 1.405(4) . ?
C1 H1 0.9500 . ?
C2 C3 1.379(4) . ?
C2 H2 0.9500 . ?
C3 C4 1.403(4) . ?
C3 H3 0.9500 . ?
C4 C5 1.408(3) . ?
C4 C9 1.440(4) . ?
C5 C6 1.429(4) . ?
C6 C7 1.406(3) . ?
C7 C10 1.405(4) . ?
C7 C8 1.444(4) . ?
C8 C9 1.353(4) . ?
C8 H8 0.9500 . ?
C9 H9 0.9500 . ?
C10 C11 1.377(4) . ?
C10 H10 0.9500 . ?
C11 C12 1.410(4) . ?
C11 H11 0.9500 . ?
C12 H12 0.9500 . ?
C13 C16 1.517(4) . ?
C13 C14 1.517(4) . ?
C13 C15 1.518(4) . ?
C14 H14A 0.9800 . ?
C14 H14B 0.9800 . ?
C14 H14C 0.9800 . ?
C15 H15A 0.9800 . ?
C15 H15B 0.9800 . ?
C15 H15C 0.9800 . ?
C16 H16A 0.9800 . ?
C16 H16B 0.9800 . ?
C16 H16C 0.9800 . ?
C17 C19 1.519(4) . ?
C17 C18 1.519(4) . ?
C17 C20 1.522(4) . ?
C18 H18A 0.9800 . ?
C18 H18B 0.9800 . ?
C18 H18C 0.9800 . ?
C19 H19A 0.9800 . ?
C19 H19B 0.9800 . ?
C19 H19C 0.9800 . ?
C20 H20A 0.9800 . ?
C20 H20B 0.9800 . ?
C20 H20C 0.9800 . ?
C21 C22 1.515(4) . ?
C21 C24 1.516(4) . ?
C21 C23 1.526(4) . ?
C22 H22A 0.9800 . ?
C22 H22B 0.9800 . ?
C22 H22C 0.9800 . ?
C23 H23A 0.9800 . ?
C23 H23B 0.9800 . ?
C23 H23C 0.9800 . ?
C24 H24A 0.9800 . ?
C24 H24B 0.9800 . ?
C24 H24C 0.9800 . ?
C25 C27 1.517(4) . ?
C25 C26 1.519(4) . ?
C25 C28 1.524(4) . ?
C26 H26A 0.9800 . ?
C26 H26B 0.9800 . ?
C26 H26C 0.9800 . ?
C27 H27A 0.9800 . ?
C27 H27B 0.9800 . ?
C27 H27C 0.9800 . ?
C28 H28A 0.9800 . ?
C28 H28B 0.9800 . ?
C28 H28C 0.9800 . ?

loop_
_geom_hbond_atom_site_label_D
_geom_hbond_atom_site_label_H
_geom_hbond_atom_site_label_A
_geom_hbond_distance_DH
_geom_hbond_distance_HA
_geom_hbond_distance_DA
_geom_hbond_angle_DHA
_geom_hbond_site_symmetry_A
O9 H9A O2 0.92(4) 1.72(4) 2.609(3) 162(4) .
O9 H9B O6 0.78(4) 1.90(4) 2.668(3) 171(4) .

loop_
_geom_torsion_atom_site_label_1
_geom_torsion_atom_site_label_2
_geom_torsion_atom_site_label_3
_geom_torsion_atom_site_label_4
_geom_torsion
_geom_torsion_site_symmetry_1
_geom_torsion_site_symmetry_2
_geom_torsion_site_symmetry_3
_geom_torsion_site_symmetry_4
_geom_torsion_publ_flag
O2 P1 O1 Cu1 -11.32(16) . . . . ?
O3 P1 O1 Cu1 -139.11(11) . . . . ?
O4 P1 O1 Cu1 108.96(12) . . . . ?
O5 Cu1 O1 P1 -113.94(12) . . . . ?
O9 Cu1 O1 P1 -18.82(13) . . . . ?
N1 Cu1 O1 P1 154.57(13) . . . . ?
N2 Cu1 O1 P1 72.45(13) . . . . ?
O2 P1 O3 C13 -94.1(2) . . . . ?
O1 P1 O3 C13 36.2(2) . . . . ?
O4 P1 O3 C13 155.5(2) . . . . ?
O2 P1 O4 C17 163.5(2) . . . . ?
O1 P1 O4 C17 36.8(2) . . . . ?
O3 P1 O4 C17 -81.0(2) . . . . ?
O6 P2 O5 Cu1 -30.39(19) . . . . ?
O8 P2 O5 Cu1 -153.44(13) . . . . ?
O7 P2 O5 Cu1 93.23(15) . . . . ?
O9 Cu1 O5 P2 5.44(15) . . . . ?
N1 Cu1 O5 P2 -164.95(15) . . . . ?
N2 Cu1 O5 P2 -95.4(2) . . . . ?
O1 Cu1 O5 P2 98.55(15) . . . . ?
O6 P2 O7 C21 -39.1(2) . . . . ?
O5 P2 O7 C21 -166.10(19) . . . . ?
O8 P2 O7 C21 78.1(2) . . . . ?
O6 P2 O8 C25 -169.25(19) . . . . ?
O5 P2 O8 C25 -40.8(2) . . . . ?
O7 P2 O8 C25 70.8(2) . . . . ?
O5 Cu1 N1 C1 -26.0(2) . . . . ?
O9 Cu1 N1 C1 -141.1(4) . . . . ?
N2 Cu1 N1 C1 179.2(2) . . . . ?
O1 Cu1 N1 C1 77.7(2) . . . . ?
O5 Cu1 N1 C5 153.55(18) . . . . ?
O9 Cu1 N1 C5 38.5(6) . . . . ?
N2 Cu1 N1 C5 -1.21(17) . . . . ?
O1 Cu1 N1 C5 -102.71(17) . . . . ?
O5 Cu1 N2 C12 108.6(3) . . . . ?
O9 Cu1 N2 C12 6.8(2) . . . . ?
N1 Cu1 N2 C12 -179.9(2) . . . . ?
O1 Cu1 N2 C12 -85.4(2) . . . . ?
O5 Cu1 N2 C6 -69.9(3) . . . . ?
O9 Cu1 N2 C6 -171.66(17) . . . . ?
N1 Cu1 N2 C6 1.59(16) . . . . ?
O1 Cu1 N2 C6 96.16(17) . . . . ?
C5 N1 C1 C2 0.9(4) . . . . ?
Cu1 N1 C1 C2 -179.54(19) . . . . ?
N1 C1 C2 C3 -1.3(4) . . . . ?
C1 C2 C3 C4 0.2(4) . . . . ?
C2 C3 C4 C5 1.2(4) . . . . ?
C2 C3 C4 C9 -178.6(2) . . . . ?
C1 N1 C5 C4 0.7(4) . . . . ?
Cu1 N1 C5 C4 -178.94(19) . . . . ?
C1 N1 C5 C6 -179.7(2) . . . . ?
Cu1 N1 C5 C6 0.6(3) . . . . ?
C3 C4 C5 N1 -1.8(4) . . . . ?
C9 C4 C5 N1 178.1(2) . . . . ?
C3 C4 C5 C6 178.7(2) . . . . ?
C9 C4 C5 C6 -1.5(4) . . . . ?
C12 N2 C6 C7 -0.7(4) . . . . ?
Cu1 N2 C6 C7 177.98(19) . . . . ?
C12 N2 C6 C5 179.6(2) . . . . ?
Cu1 N2 C6 C5 -1.7(3) . . . . ?
N1 C5 C6 N2 0.8(3) . . . . ?
C4 C5 C6 N2 -179.6(2) . . . . ?
N1 C5 C6 C7 -179.0(2) . . . . ?
C4 C5 C6 C7 0.6(4) . . . . ?
N2 C6 C7 C10 0.6(4) . . . . ?
C5 C6 C7 C10 -179.7(2) . . . . ?
N2 C6 C7 C8 -179.1(2) . . . . ?
C5 C6 C7 C8 0.6(4) . . . . ?
C10 C7 C8 C9 179.3(3) . . . . ?
C6 C7 C8 C9 -0.9(4) . . . . ?
C7 C8 C9 C4 0.1(4) . . . . ?
C3 C4 C9 C8 -179.0(3) . . . . ?
C5 C4 C9 C8 1.2(4) . . . . ?
C6 C7 C10 C11 -0.5(4) . . . . ?
C8 C7 C10 C11 179.2(3) . . . . ?
C7 C10 C11 C12 0.5(4) . . . . ?
C6 N2 C12 C11 0.6(4) . . . . ?
Cu1 N2 C12 C11 -177.76(19) . . . . ?
C10 C11 C12 N2 -0.6(4) . . . . ?
P1 O3 C13 C16 163.6(2) . . . . ?
P1 O3 C13 C14 -78.6(3) . . . . ?
P1 O3 C13 C15 44.3(3) . . . . ?
P1 O4 C17 C19 172.7(2) . . . . ?
P1 O4 C17 C18 -69.1(3) . . . . ?
P1 O4 C17 C20 55.1(3) . . . . ?
P2 O7 C21 C22 82.4(2) . . . . ?
P2 O7 C21 C24 -159.7(2) . . . . ?
P2 O7 C21 C23 -40.8(3) . . . . ?
P2 O8 C25 C27 83.9(2) . . . . ?
P2 O8 C25 C26 -39.5(3) . . . . ?
P2 O8 C25 C28 -158.54(19) . . . . ?
